data_2014203
loop_
_publ_author_name
'Lakshminarasimhan Damodharan'
'Vasantha Pattabhi'
'Manoranjan Behera'
'Sambasivarao Kotha'

_publ_section_title
;
 Conformational switching caused by biphenyl substitution at the
 C^{\a^} position: ethyl 2-benzyl-2-(formylamino)-3-phenylpropionate
 and ethyl
 3-(1,1'-biphenyl-4-yl)-2-(formylamino)-2-(4-phenylbenzyl)propionate
;
_journal_issue 7
_journal_name_full 'Acta Crystallographica Section C'
_journal_page_first o527
_journal_page_last o530
_journal_paper_doi 10.1107/S0108270104013150
_journal_volume 60
_journal_year 2004
_chemical_formula_moiety 'C19 H21 N O3'
_chemical_formula_sum 'C19 H21 N O3'
_chemical_formula_weight 311.37
_chemical_name_systematic
;
ethyl 2-benzyl-2-(formylamino)-3-phenylpropionate
;
_space_group_IT_number 14
_symmetry_cell_setting monoclinic
_symmetry_space_group_name_Hall '-P 2ybc'
_symmetry_space_group_name_H-M 'P 1 21/c 1'
_atom_sites_solution_hydrogens geom
_atom_sites_solution_primary direct
_atom_sites_solution_secondary difmap
_audit_creation_method SHELXL-97
_cell_angle_alpha 90.00
_cell_angle_beta 94.147(4)
_cell_angle_gamma 90.00
_cell_formula_units_Z 4
_cell_length_a 9.980(2)
_cell_length_b 11.853(3)
_cell_length_c 14.575(4)
_cell_measurement_reflns_used 3802
_cell_measurement_temperature 293(2)
_cell_measurement_theta_max 27.9
_cell_measurement_theta_min 2.05
_cell_volume 1719.6(7)
_computing_cell_refinement 'SAINT (Bruker, 1999)'
_computing_data_collection 'SMART (Bruker, 1999)'
_computing_data_reduction SAINT
_computing_molecular_graphics 'ORTEP-3 (Farrugia, 1997)'
_computing_publication_material reference?
_computing_structure_refinement 'SHELXL97 (Sheldrick, 1997)'
_computing_structure_solution 'SHELXS97 (Sheldrick, 1997)'
_diffrn_ambient_temperature 293(2)
_diffrn_measured_fraction_theta_full 0.950
_diffrn_measured_fraction_theta_max 0.882
_diffrn_measurement_device_type 'Bruker SMART CCD area-detector'
_diffrn_measurement_method \w
_diffrn_radiation_monochromator graphite
_diffrn_radiation_source 'fine-focus sealed tube'
_diffrn_radiation_type MoK\a
_diffrn_radiation_wavelength 0.71073
_diffrn_reflns_av_R_equivalents 0.023
_diffrn_reflns_av_sigmaI/netI 0.024
_diffrn_reflns_limit_h_max 12
_diffrn_reflns_limit_h_min -12
_diffrn_reflns_limit_k_max 15
_diffrn_reflns_limit_k_min -13
_diffrn_reflns_limit_l_max 19
_diffrn_reflns_limit_l_min -18
_diffrn_reflns_number 13797
_diffrn_reflns_theta_full 26.00
_diffrn_reflns_theta_max 27.90
_diffrn_reflns_theta_min 2.05
_exptl_absorpt_coefficient_mu 0.081
_exptl_absorpt_correction_type none
_exptl_crystal_colour colorless
_exptl_crystal_density_diffrn 1.203
_exptl_crystal_density_method 'not measured'
_exptl_crystal_description Rectangle
_exptl_crystal_F_000 664
_exptl_crystal_size_max 0.52
_exptl_crystal_size_mid 0.43
_exptl_crystal_size_min 0.42
_refine_diff_density_max 0.218
_refine_diff_density_min -0.105
_refine_ls_extinction_method none
_refine_ls_goodness_of_fit_ref 1.049
_refine_ls_hydrogen_treatment constr
_refine_ls_matrix_type full
_refine_ls_number_parameters 245
_refine_ls_number_reflns 3802
_refine_ls_number_restraints 75
_refine_ls_restrained_S_all 1.071
_refine_ls_R_factor_all 0.1051
_refine_ls_R_factor_gt 0.0615
_refine_ls_shift/su_max 0.000
_refine_ls_shift/su_mean 0.000
_refine_ls_structure_factor_coef Fsqd
_refine_ls_weighting_details 'calc w=1/[\s^2^(Fo^2^)+(0.0598P)^2^+0.3098P] where P=(Fo^2^+2Fc^2^)/3'
_refine_ls_weighting_scheme calc
_refine_ls_wR_factor_gt 0.1394
_refine_ls_wR_factor_ref 0.1613
_reflns_number_gt 2295
_reflns_number_total 3802
_reflns_threshold_expression I>2\s(I)
_cod_data_source_file na1665.cif
_cod_data_source_block I
_cod_depositor_comments
;
The following automatic conversions were performed:
'_symmetry_cell_setting' value 'Monoclinic' changed to 'monoclinic'
according to '/home/saulius/struct/CIF-dictionaries/cif_core.dic'
dictionary named 'cif_core.dic' version 2.4.1 from 2010-06-29.

Automatic conversion script
Id: cif_fix_enum 1527 2010-12-29 10:47:43Z saulius 

The following automatic conversions were performed:

'_symmetry_cell_setting' value 'Monoclinic' changed to 'monoclinic'
according to /home/saulius/struct/CIF-dictionaries/cif_core.dic
dictionary named 'cif_core.dic' version 2.4.1 from 2010-06-29.

Automatic conversion script
Id: cif_fix_values 1715 2011-07-08 13:25:40Z adriana 
;
_cod_original_sg_symbol_H-M 'P 21/c'
_cod_database_code 2014203
_cod_database_fobs_code 2014203

loop_
_symmetry_equiv_pos_as_xyz
'x, y, z'
'-x, y+1/2, -z+1/2'
'-x, -y, -z'
'x, -y-1/2, z-1/2'

loop_
_atom_site_label
_atom_site_fract_x
_atom_site_fract_y
_atom_site_fract_z
_atom_site_U_iso_or_equiv
_atom_site_adp_type
_atom_site_calc_flag
_atom_site_refinement_flags
_atom_site_occupancy
_atom_site_disorder_assembly
_atom_site_disorder_group
_atom_site_type_symbol
N1 0.94081(17) 0.02619(13) 0.11843(11) 0.0687(4) Uani d . 1 . . N
H1 0.9129 -0.0023 0.0662 0.082 Uiso calc R 1 . . H
C1 0.8930(2) 0.13885(16) 0.13822(13) 0.0694(5) Uani d . 1 . . C
C2 1.0089(2) 0.22513(17) 0.15058(13) 0.0762(6) Uani d . 1 . . C
H2A 0.9721 0.2967 0.1690 0.091 Uiso calc R 1 . . H
H2B 1.0713 0.1997 0.2004 0.091 Uiso calc R 1 . . H
C3 1.0855(2) 0.24453(17) 0.06752(13) 0.0726(6) Uani d . 1 . . C
C4 1.0566(3) 0.3356(2) 0.00986(17) 0.0964(7) Uani d . 1 . . C
H4 0.9883 0.3851 0.0231 0.116 Uiso calc R 1 . . H
C5 1.1266(4) 0.3546(3) -0.0662(2) 0.1171(10) Uani d . 1 . . C
H5 1.1055 0.4165 -0.1037 0.141 Uiso calc R 1 . . H
C6 1.2266(4) 0.2836(3) -0.0871(2) 0.1218(11) Uani d . 1 . . C
H6 1.2735 0.2964 -0.1389 0.146 Uiso calc R 1 . . H
C7 1.2583(3) 0.1924(3) -0.0311(2) 0.1095(9) Uani d . 1 . . C
H7 1.3269 0.1435 -0.0450 0.131 Uiso calc R 1 . . H
C8 1.1881(2) 0.1737(2) 0.04559(17) 0.0846(6) Uani d . 1 . . C
H8 1.2104 0.1122 0.0833 0.102 Uiso calc R 1 . . H
C9 0.8149(2) 0.1401(2) 0.22613(14) 0.0833(6) Uani d . 1 . . C
H9A 0.8782 0.1267 0.2787 0.100 Uiso calc R 1 . . H
H9B 0.7777 0.2149 0.2331 0.100 Uiso calc R 1 . . H
C10 0.7033(2) 0.0559(2) 0.22873(15) 0.0822(6) Uani d . 1 . . C
C11 0.5783(3) 0.0752(3) 0.1857(2) 0.1253(11) Uani d . 1 . . C
H11 0.5613 0.1421 0.1537 0.150 Uiso calc R 1 . . H
C12 0.4777(3) -0.0045(4) 0.1897(3) 0.1571(15) Uani d . 1 . . C
H12 0.3939 0.0089 0.1595 0.189 Uiso calc R 1 . . H
C13 0.4997(4) -0.1021(3) 0.2372(3) 0.1368(12) Uani d . 1 . . C
H13 0.4312 -0.1549 0.2402 0.164 Uiso calc R 1 . . H
C14 0.6208(3) -0.1216(3) 0.2795(2) 0.1155(9) Uani d . 1 . . C
H14 0.6363 -0.1882 0.3123 0.139 Uiso calc R 1 . . H
C15 0.7218(3) -0.0449(2) 0.27529(16) 0.0951(7) Uani d . 1 . . C
H15 0.8055 -0.0610 0.3046 0.114 Uiso calc R 1 . . H
C19 1.0230(2) -0.03744(18) 0.17235(16) 0.0771(6) Uani d . 1 . . C
H19 1.0396 -0.1100 0.1518 0.092 Uiso calc R 1 . . H
O19 1.07822(18) -0.01026(14) 0.24543(11) 0.0981(5) Uani d . 1 . . O
O16A 0.7888(15) 0.1211(13) -0.0176(10) 0.093(3) Uani d P 0.600(10) A 1 O
O17A 0.7356(13) 0.2660(7) 0.0722(6) 0.099(3) Uani d PDU 0.600(10) A 1 O
C17A 0.6556(9) 0.3017(6) -0.0170(6) 0.129(3) Uani d PDU 0.600(10) A 1 C
H17A 0.7139 0.3037 -0.0674 0.155 Uiso calc PR 0.600(10) A 1 H
H17B 0.5839 0.2482 -0.0323 0.155 Uiso calc PR 0.600(10) A 1 H
C18A 0.6015(9) 0.4100(6) -0.0029(5) 0.157(3) Uani d PDU 0.600(10) A 1 C
H18A 0.5524 0.4349 -0.0583 0.236 Uiso calc PR 0.600(10) A 1 H
H18B 0.6732 0.4621 0.0131 0.236 Uiso calc PR 0.600(10) A 1 H
H18C 0.5424 0.4068 0.0461 0.236 Uiso calc PR 0.600(10) A 1 H
O16B 0.768(2) 0.102(2) -0.0034(16) 0.109(6) Uani d P 0.400(10) A 2 O
O17B 0.764(2) 0.2805(11) 0.0540(9) 0.095(4) Uani d PDU 0.400(10) A 2 O
C17B 0.7013(10) 0.3533(10) -0.0286(8) 0.121(4) Uani d PDU 0.400(10) A 2 C
H17C 0.7094 0.4339 -0.0182 0.145 Uiso calc PR 0.400(10) A 2 H
H17D 0.7345 0.3330 -0.0873 0.145 Uiso calc PR 0.400(10) A 2 H
C18B 0.5724(12) 0.3114(14) -0.0168(13) 0.181(6) Uani d PDU 0.400(10) A 2 C
H18D 0.5096 0.3434 -0.0626 0.272 Uiso calc PR 0.400(10) A 2 H
H18E 0.5467 0.3315 0.0433 0.272 Uiso calc PR 0.400(10) A 2 H
H18F 0.5726 0.2308 -0.0229 0.272 Uiso calc PR 0.400(10) A 2 H
C16 0.8006(3) 0.1710(2) 0.05443(16) 0.0856(6) Uani d DU 1 . . C

loop_
_atom_site_aniso_label
_atom_site_aniso_U_11
_atom_site_aniso_U_22
_atom_site_aniso_U_33
_atom_site_aniso_U_12
_atom_site_aniso_U_13
_atom_site_aniso_U_23
N1 0.0823(11) 0.0583(10) 0.0642(9) 0.0016(8) -0.0033(8) -0.0096(7)
C1 0.0820(13) 0.0596(12) 0.0649(11) 0.0089(10) -0.0068(10) -0.0094(9)
C2 0.1028(16) 0.0564(12) 0.0666(12) 0.0025(11) -0.0125(11) -0.0096(9)
C3 0.0919(15) 0.0547(11) 0.0679(12) -0.0077(11) -0.0155(11) -0.0071(9)
C4 0.124(2) 0.0728(15) 0.0894(16) -0.0034(14) -0.0121(15) 0.0065(12)
C5 0.158(3) 0.104(2) 0.0858(18) -0.032(2) -0.0193(19) 0.0191(16)
C6 0.148(3) 0.128(3) 0.0898(19) -0.054(2) 0.0136(19) -0.014(2)
C7 0.1014(19) 0.103(2) 0.125(2) -0.0274(17) 0.0171(18) -0.0279(19)
C8 0.0876(15) 0.0701(14) 0.0940(16) -0.0099(13) -0.0084(13) -0.0072(12)
C9 0.0920(15) 0.0839(15) 0.0735(13) 0.0174(13) 0.0013(11) -0.0122(11)
C10 0.0761(14) 0.0919(16) 0.0784(13) 0.0168(13) 0.0045(11) -0.0017(12)
C11 0.091(2) 0.124(2) 0.158(3) 0.0212(18) -0.0131(18) 0.038(2)
C12 0.077(2) 0.180(4) 0.209(4) -0.003(2) -0.029(2) 0.058(3)
C13 0.103(2) 0.149(3) 0.158(3) -0.018(2) 0.000(2) 0.043(2)
C14 0.097(2) 0.129(2) 0.121(2) 0.0028(19) 0.0157(17) 0.0367(18)
C15 0.0809(16) 0.118(2) 0.0870(15) 0.0158(15) 0.0069(12) 0.0233(14)
C19 0.0913(15) 0.0596(12) 0.0805(14) 0.0052(11) 0.0078(12) 0.0004(11)
O19 0.1191(14) 0.0879(11) 0.0836(10) 0.0134(9) -0.0189(10) 0.0019(8)
O16A 0.107(4) 0.104(7) 0.066(3) 0.021(5) -0.012(2) -0.017(4)
O17A 0.109(5) 0.083(3) 0.099(5) 0.031(3) -0.021(4) 0.003(3)
C17A 0.111(6) 0.100(5) 0.170(7) 0.018(5) -0.047(6) 0.020(4)
C18A 0.166(7) 0.120(5) 0.181(6) 0.041(5) -0.022(5) 0.035(5)
O16B 0.144(11) 0.085(5) 0.089(10) -0.010(5) -0.048(8) -0.003(5)
O17B 0.126(9) 0.094(5) 0.064(3) 0.037(5) 0.006(4) 0.011(3)
C17B 0.138(8) 0.093(7) 0.136(6) 0.010(6) 0.043(6) -0.004(5)
C18B 0.124(8) 0.157(14) 0.265(15) -0.003(9) 0.023(11) -0.045(10)
C16 0.0939(16) 0.0827(16) 0.0776(15) 0.0151(14) -0.0125(12) -0.0067(12)

loop_
_atom_type_symbol
_atom_type_description
_atom_type_scat_dispersion_real
_atom_type_scat_dispersion_imag
_atom_type_scat_source
C C 0.0033 0.0016 'International Tables Vol C Tables 4.2.6.8 and 6.1.1.4'
H H 0.0000 0.0000 'International Tables Vol C Tables 4.2.6.8 and 6.1.1.4'
N N 0.0061 0.0033 'International Tables Vol C Tables 4.2.6.8 and 6.1.1.4'
O O 0.0106 0.0060 'International Tables Vol C Tables 4.2.6.8 and 6.1.1.4'

loop_
_geom_angle_atom_site_label_1
_geom_angle_atom_site_label_2
_geom_angle_atom_site_label_3
_geom_angle
C19 N1 C1 126.96(17)
C19 N1 H1 116.5
C1 N1 H1 116.5
N1 C1 C16 104.98(16)
N1 C1 C2 112.18(16)
C16 C1 C2 109.42(18)
N1 C1 C9 111.41(17)
C16 C1 C9 110.46(18)
C2 C1 C9 108.36(16)
C3 C2 C1 115.45(15)
C3 C2 H2A 108.4
C1 C2 H2A 108.4
C3 C2 H2B 108.4
C1 C2 H2B 108.4
H2A C2 H2B 107.5
C8 C3 C4 117.3(2)
C8 C3 C2 121.7(2)
C4 C3 C2 121.0(2)
C5 C4 C3 121.5(3)
C5 C4 H4 119.2
C3 C4 H4 119.2
C6 C5 C4 120.4(3)
C6 C5 H5 119.8
C4 C5 H5 119.8
C5 C6 C7 119.7(3)
C5 C6 H6 120.1
C7 C6 H6 120.1
C6 C7 C8 119.8(3)
C6 C7 H7 120.1
C8 C7 H7 120.1
C3 C8 C7 121.3(2)
C3 C8 H8 119.3
C7 C8 H8 119.3
C10 C9 C1 115.78(17)
C10 C9 H9A 108.3
C1 C9 H9A 108.3
C10 C9 H9B 108.3
C1 C9 H9B 108.3
H9A C9 H9B 107.4
C11 C10 C15 116.9(3)
C11 C10 C9 122.0(2)
C15 C10 C9 121.0(2)
C10 C11 C12 120.3(3)
C10 C11 H11 119.8
C12 C11 H11 119.8
C13 C12 C11 120.8(3)
C13 C12 H12 119.6
C11 C12 H12 119.6
C14 C13 C12 119.3(3)
C14 C13 H13 120.3
C12 C13 H13 120.3
C13 C14 C15 120.7(3)
C13 C14 H14 119.6
C15 C14 H14 119.6
C14 C15 C10 121.8(2)
C14 C15 H15 119.1
C10 C15 H15 119.1
O19 C19 N1 126.4(2)
O19 C19 H19 116.8
N1 C19 H19 116.8
C16 O17A C17A 107.4(7)
C18A C17A O17A 107.9(6)
C18A C17A H17A 110.1
O17A C17A H17A 110.1
C18A C17A H17B 110.1
O17A C17A H17B 110.1
H17A C17A H17B 108.4
C17A C18A H18A 109.5
C17A C18A H18B 109.5
H18A C18A H18B 109.5
C17A C18A H18C 109.5
H18A C18A H18C 109.5
H18B C18A H18C 109.5
C16 O17B C17B 128.7(12)
C18B C17B O17B 91.6(14)
C18B C17B H17C 113.4
O17B C17B H17C 113.4
C18B C17B H17D 113.4
O17B C17B H17D 113.4
H17C C17B H17D 110.7
C17B C18B H18D 109.5
C17B C18B H18E 109.5
H18D C18B H18E 109.5
C17B C18B H18F 109.5
H18D C18B H18F 109.5
H18E C18B H18F 109.5
O16A C16 O16B 18(2)
O16A C16 O17A 124.4(8)
O16B C16 O17A 126.8(12)
O16A C16 O17B 117.3(10)
O16B C16 O17B 126.3(14)
O17A C16 O17B 18.7(12)
O16A C16 C1 126.3(7)
O16B C16 C1 120.6(12)
O17A C16 C1 109.3(4)
O17B C16 C1 113.2(7)

loop_
_geom_bond_atom_site_label_1
_geom_bond_atom_site_label_2
_geom_bond_site_symmetry_2
_geom_bond_distance
_geom_bond_publ_flag
N1 C19 . 1.329(3) ?
N1 C1 . 1.454(2) ?
N1 H1 . 0.8600 ?
C1 C16 . 1.524(3) ?
C1 C2 . 1.545(3) ?
C1 C9 . 1.547(3) ?
C2 C3 . 1.495(3) ?
C2 H2A . 0.9700 ?
C2 H2B . 0.9700 ?
C3 C8 . 1.379(3) ?
C3 C4 . 1.386(3) ?
C4 C5 . 1.371(4) ?
C4 H4 . 0.9300 ?
C5 C6 . 1.356(4) ?
C5 H5 . 0.9300 ?
C6 C7 . 1.377(4) ?
C6 H6 . 0.9300 ?
C7 C8 . 1.379(4) ?
C7 H7 . 0.9300 ?
C8 H8 . 0.9300 ?
C9 C10 . 1.498(3) ?
C9 H9A . 0.9700 ?
C9 H9B . 0.9700 ?
C10 C11 . 1.375(3) ?
C10 C15 . 1.381(3) ?
C11 C12 . 1.383(5) ?
C11 H11 . 0.9300 ?
C12 C13 . 1.357(5) ?
C12 H12 . 0.9300 ?
C13 C14 . 1.337(4) ?
C13 H13 . 0.9300 ?
C14 C15 . 1.362(4) ?
C14 H14 . 0.9300 ?
C15 H15 . 0.9300 ?
C19 O19 . 1.207(2) ?
C19 H19 . 0.9300 ?
O16A C16 . 1.203(14) ?
O17A C16 . 1.334(7) ?
O17A C17A . 1.535(9) ?
C17A C18A . 1.414(9) ?
C17A H17A . 0.9700 ?
C17A H17B . 0.9700 ?
C18A H18A . 0.9600 ?
C18A H18B . 0.9600 ?
C18A H18C . 0.9600 ?
O16B C16 . 1.21(2) ?
O17B C16 . 1.350(10) ?
O17B C17B . 1.572(11) ?
C17B C18B . 1.401(11) ?
C17B H17C . 0.9700 ?
C17B H17D . 0.9700 ?
C18B H18D . 0.9600 ?
C18B H18E . 0.9600 ?
C18B H18F . 0.9600 ?

loop_
_geom_hbond_atom_site_label_D
_geom_hbond_atom_site_label_H
_geom_hbond_atom_site_label_A
_geom_hbond_site_symmetry_A
_geom_hbond_distance_DH
_geom_hbond_distance_HA
_geom_hbond_distance_DA
_geom_hbond_angle_DHA
N1 H1 O16A . 0.86 2.22 2.657(15) 111
N1 H1 O16B . 0.86 2.11 2.55(2) 111
C5 H5 O19 4_565 0.93 2.46 3.314(3) 152
C2 H2B O19 . 0.97 2.57 3.168(3) 119
C9 H9A O19 . 0.97 2.64 3.170(3) 114

loop_
_geom_torsion_atom_site_label_1
_geom_torsion_atom_site_label_2
_geom_torsion_atom_site_label_3
_geom_torsion_atom_site_label_4
_geom_torsion
C19 N1 C1 C16 -179.1(2)
C19 N1 C1 C2 62.2(3)
C19 N1 C1 C9 -59.5(3)
N1 C1 C2 C3 63.3(2)
C16 C1 C2 C3 -52.8(2)
C9 C1 C2 C3 -173.30(17)
C1 C2 C3 C8 -83.0(2)
C1 C2 C3 C4 97.7(2)
C8 C3 C4 C5 0.3(3)
C2 C3 C4 C5 179.7(2)
C3 C4 C5 C6 0.2(4)
C4 C5 C6 C7 -0.4(4)
C5 C6 C7 C8 0.2(4)
C4 C3 C8 C7 -0.6(3)
C2 C3 C8 C7 -179.9(2)
C6 C7 C8 C3 0.3(4)
N1 C1 C9 C10 -52.5(2)
C16 C1 C9 C10 63.7(2)
C2 C1 C9 C10 -176.43(18)
C1 C9 C10 C11 -81.5(3)
C1 C9 C10 C15 98.7(3)
C15 C10 C11 C12 -0.2(5)
C9 C10 C11 C12 -179.9(3)
C10 C11 C12 C13 1.0(6)
C11 C12 C13 C14 -0.8(7)
C12 C13 C14 C15 -0.2(6)
C13 C14 C15 C10 1.0(5)
C11 C10 C15 C14 -0.7(4)
C9 C10 C15 C14 179.0(2)
C1 N1 C19 O19 -4.3(4)
C16 O17A C17A C18A -171.9(10)
C16 O17B C17B C18B 82(2)
C17A O17A C16 O16A -4.4(16)
C17A O17A C16 O16B -26.9(19)
C17A O17A C16 O17B 69(3)
C17A O17A C16 C1 174.1(7)
C17B O17B C16 O16A 2(2)
C17B O17B C16 O16B -17(3)
C17B O17B C16 O17A -115(5)
C17B O17B C16 C1 163.3(14)
N1 C1 C16 O16A -10.9(11)
C2 C1 C16 O16A 109.7(10)
C9 C1 C16 O16A -131.1(10)
N1 C1 C16 O16B 10.0(14)
C2 C1 C16 O16B 130.6(14)
C9 C1 C16 O16B -110.2(14)
N1 C1 C16 O17A 170.5(7)
C2 C1 C16 O17A -68.9(7)
C9 C1 C16 O17A 50.3(7)
N1 C1 C16 O17B -169.9(9)
C2 C1 C16 O17B -49.3(9)
C9 C1 C16 O17B 69.9(9)
